data_4336281
loop_
_publ_author_name
'Axel Schulz'
'Alexander Villinger'
'Andrea Westenkirchner'

_publ_contact_author_address
;
Universit\"at Rostock
Institut f\"ur Chemie
Abteilung f\"ur Anorganische Chemie
Albert-Einstein-Strasse 3a 
18059 Rostock
Bundesrepublik Deutschland
;
_publ_contact_author_email
;
axel.schulz@uni-rostock.de, alexander.villinger@uni-rostock.de'
;
_publ_contact_author_fax '+49 (0)381/498-6382'
_publ_contact_author_name 'Axel Schulz'
_publ_contact_author_phone '+49 (0)381/498-6400'
_publ_section_title
;
 Synthesis of 1,3-Dichloro-cyclo-1,3-diphosphadiazanes from Silylated
 Amino(dichloro)phosphanes
;
_journal_name_full 'Inorganic Chemistry'
_journal_page_first 11457
_journal_page_last 11468
_journal_paper_doi 10.1021/ic4017728
_journal_volume 52
_journal_year 2013
_chemical_formula_moiety 'C24 H20 Cl4 N4 P4'
_chemical_formula_sum 'C24 H20 Cl4 N4 P4'
_chemical_formula_weight 630.12
_chemical_name_systematic
;
 ?
;
_space_group_IT_number 2
_symmetry_cell_setting triclinic
_symmetry_Int_Tables_number 2
_symmetry_space_group_name_Hall '-P 1'
_symmetry_space_group_name_H-M 'P -1'
_atom_sites_solution_hydrogens geom
_atom_sites_solution_primary direct
_atom_sites_solution_secondary difmap
_audit_author_name 'Villinger, A.'
_audit_creation_method SHELXL-97
_cell_angle_alpha 105.682(2)
_cell_angle_beta 102.272(2)
_cell_angle_gamma 90.335(2)
_cell_formula_units_Z 2
_cell_length_a 9.3256(4)
_cell_length_b 9.3338(4)
_cell_length_c 17.1117(7)
_cell_measurement_reflns_used 3895
_cell_measurement_temperature 173(2)
_cell_measurement_theta_max 48.999
_cell_measurement_theta_min 5.072
_cell_volume 1398.07(10)
_computing_cell_refinement 'Bruker Apex V7.51A'
_computing_data_collection 'Bruker Apex V7.51A'
_computing_data_reduction 'Bruker SAINT'
_computing_molecular_graphics 'ORTEP-3v2.01 (Farrugia, 1997)'
_computing_publication_material SHELXL-97
_computing_structure_refinement 'SHELXL-97 (Sheldrick, 1997)'
_computing_structure_solution 'SHELXS-97 (Sheldrick, 1997)'
_diffrn_ambient_temperature 173(2)
_diffrn_measured_fraction_theta_full 0.999
_diffrn_measured_fraction_theta_max 0.999
_diffrn_measurement_device_type 'Bruker Apex Kappa II-CCD-diffractometer'
_diffrn_measurement_method 'phi and omega scans'
_diffrn_radiation_monochromator graphite
_diffrn_radiation_source 'sealed tube'
_diffrn_radiation_type MoK\a
_diffrn_radiation_wavelength 0.71073
_diffrn_reflns_av_R_equivalents 0.0728
_diffrn_reflns_av_sigmaI/netI 0.0894
_diffrn_reflns_limit_h_max 11
_diffrn_reflns_limit_h_min -11
_diffrn_reflns_limit_k_max 11
_diffrn_reflns_limit_k_min -11
_diffrn_reflns_limit_l_max 21
_diffrn_reflns_limit_l_min -21
_diffrn_reflns_number 30997
_diffrn_reflns_theta_full 27.00
_diffrn_reflns_theta_max 27.00
_diffrn_reflns_theta_min 1.27
_exptl_absorpt_coefficient_mu 0.675
_exptl_absorpt_correction_T_max 0.9735
_exptl_absorpt_correction_T_min 0.9294
_exptl_absorpt_correction_type multi-scan
_exptl_absorpt_process_details '(SADABS; Sheldrick, 2004)'
_exptl_crystal_colour colourless
_exptl_crystal_density_diffrn 1.497
_exptl_crystal_description block
_exptl_crystal_F_000 640
_exptl_crystal_size_max 0.11
_exptl_crystal_size_mid 0.07
_exptl_crystal_size_min 0.04
_refine_diff_density_max 0.439
_refine_diff_density_min -0.414
_refine_diff_density_rms 0.081
_refine_ls_extinction_method none
_refine_ls_goodness_of_fit_ref 0.988
_refine_ls_hydrogen_treatment constr
_refine_ls_matrix_type full
_refine_ls_number_parameters 325
_refine_ls_number_reflns 6090
_refine_ls_number_restraints 0
_refine_ls_restrained_S_all 0.988
_refine_ls_R_factor_all 0.1079
_refine_ls_R_factor_gt 0.0482
_refine_ls_shift/su_max 0.001
_refine_ls_shift/su_mean 0.000
_refine_ls_structure_factor_coef Fsqd
_refine_ls_weighting_details 'calc w=1/[\s^2^(Fo^2^)+(0.0377P)^2^+0.0000P] where P=(Fo^2^+2Fc^2^)/3'
_refine_ls_weighting_scheme calc
_refine_ls_wR_factor_gt 0.0840
_refine_ls_wR_factor_ref 0.0962
_reflns_number_gt 3646
_reflns_number_total 6090
_reflns_threshold_expression >2\s(I)
_cod_data_source_file ic4017728_si_001_01.cif
_cod_data_source_block av_aw151a_(PhNP(NPhPCl2))2
_cod_database_code 4336281

loop_
_symmetry_equiv_pos_as_xyz
'x, y, z'
'-x, -y, -z'

loop_
_atom_site_label
_atom_site_type_symbol
_atom_site_fract_x
_atom_site_fract_y
_atom_site_fract_z
_atom_site_U_iso_or_equiv
_atom_site_adp_type
_atom_site_occupancy
_atom_site_symmetry_multiplicity
_atom_site_calc_flag
_atom_site_refinement_flags
P1 P 0.14078(7) 1.00211(8) 0.53318(4) 0.02360(19) Uani 1 1 d .
P2 P 0.37495(8) 0.80948(9) 0.51926(5) 0.0305(2) Uani 1 1 d .
Cl1 Cl 0.34901(8) 0.60391(9) 0.53966(5) 0.0426(2) Uani 1 1 d .
Cl2 Cl 0.46248(8) 0.73905(11) 0.41563(5) 0.0480(2) Uani 1 1 d .
N1 N 0.0261(2) 1.0555(2) 0.45533(13) 0.0224(5) Uani 1 1 d .
N2 N 0.2020(2) 0.8396(2) 0.47705(13) 0.0243(6) Uani 1 1 d .
C1 C 0.0600(3) 1.1242(3) 0.39702(17) 0.0238(7) Uani 1 1 d .
C2 C 0.1901(3) 1.2142(3) 0.41702(18) 0.0307(7) Uani 1 1 d .
H2 H 0.2540 1.2311 0.4703 0.037 Uiso 1 1 calc R
C3 C 0.2256(3) 1.2785(4) 0.3593(2) 0.0372(8) Uani 1 1 d .
H3 H 0.3154 1.3377 0.3728 0.045 Uiso 1 1 calc R
C4 C 0.1327(3) 1.2582(3) 0.28201(19) 0.0368(8) Uani 1 1 d .
H4 H 0.1573 1.3030 0.2425 0.044 Uiso 1 1 calc R
C5 C 0.0037(3) 1.1713(4) 0.26378(19) 0.0392(8) Uani 1 1 d .
H5 H -0.0616 1.1574 0.2111 0.047 Uiso 1 1 calc R
C6 C -0.0332(3) 1.1041(3) 0.31985(18) 0.0315(7) Uani 1 1 d .
H6 H -0.1225 1.0440 0.3055 0.038 Uiso 1 1 calc R
C7 C 0.1056(3) 0.7387(3) 0.40507(17) 0.0244(7) Uani 1 1 d .
C8 C 0.1069(3) 0.7506(3) 0.32649(18) 0.0327(8) Uani 1 1 d .
H8 H 0.1744 0.8195 0.3189 0.039 Uiso 1 1 calc R
C9 C 0.0066(3) 0.6590(3) 0.25848(18) 0.0381(8) Uani 1 1 d .
H9 H 0.0061 0.6654 0.2040 0.046 Uiso 1 1 calc R
C10 C -0.0912(3) 0.5600(4) 0.2695(2) 0.0424(9) Uani 1 1 d .
H10 H -0.1592 0.4987 0.2227 0.051 Uiso 1 1 calc R
C11 C -0.0915(3) 0.5488(3) 0.3483(2) 0.0389(8) Uani 1 1 d .
H11 H -0.1595 0.4801 0.3556 0.047 Uiso 1 1 calc R
C12 C 0.0071(3) 0.6376(3) 0.41636(18) 0.0316(7) Uani 1 1 d .
H12 H 0.0076 0.6297 0.4706 0.038 Uiso 1 1 calc R
P3 P 0.64169(7) 0.52463(8) 0.03266(4) 0.02352(19) Uani 1 1 d .
P4 P 0.88128(8) 0.70553(9) 0.02404(5) 0.0322(2) Uani 1 1 d .
N3 N 0.4788(2) 0.5983(2) 0.04765(13) 0.0233(6) Uani 1 1 d .
N4 N 0.7076(2) 0.6376(2) -0.01915(13) 0.0240(6) Uani 1 1 d .
Cl3 Cl 0.97561(8) 0.66604(10) -0.07762(5) 0.0438(2) Uani 1 1 d .
Cl4 Cl 0.86350(9) 0.93099(10) 0.04103(6) 0.0594(3) Uani 1 1 d .
C13 C 0.4510(3) 0.7173(3) 0.11221(17) 0.0234(7) Uani 1 1 d .
C14 C 0.5552(3) 0.7677(3) 0.18697(17) 0.0308(7) Uani 1 1 d .
H14 H 0.6463 0.7226 0.1944 0.037 Uiso 1 1 calc R
C15 C 0.5261(3) 0.8824(3) 0.24992(19) 0.0378(8) Uani 1 1 d .
H15 H 0.5980 0.9170 0.3005 0.045 Uiso 1 1 calc R
C16 C 0.3940(3) 0.9477(4) 0.2405(2) 0.0412(8) Uani 1 1 d .
H16 H 0.3738 1.0252 0.2850 0.049 Uiso 1 1 calc R
C17 C 0.2917(3) 0.9007(4) 0.1668(2) 0.0443(9) Uani 1 1 d .
H17 H 0.2009 0.9465 0.1600 0.053 Uiso 1 1 calc R
C18 C 0.3200(3) 0.7865(3) 0.10211(19) 0.0362(8) Uani 1 1 d .
H18 H 0.2495 0.7556 0.0508 0.043 Uiso 1 1 calc R
C19 C 0.6121(3) 0.6756(3) -0.08858(17) 0.0249(7) Uani 1 1 d .
C20 C 0.5224(3) 0.7929(3) -0.07366(18) 0.0315(8) Uani 1 1 d .
H20 H 0.5264 0.8516 -0.0184 0.038 Uiso 1 1 calc R
C21 C 0.4272(3) 0.8238(4) -0.1398(2) 0.0383(8) Uani 1 1 d .
H21 H 0.3657 0.9045 -0.1300 0.046 Uiso 1 1 calc R
C22 C 0.4210(3) 0.7376(4) -0.2203(2) 0.0381(8) Uani 1 1 d .
H22 H 0.3557 0.7593 -0.2658 0.046 Uiso 1 1 calc R
C23 C 0.5098(3) 0.6203(3) -0.23436(18) 0.0331(8) Uani 1 1 d .
H23 H 0.5050 0.5606 -0.2896 0.040 Uiso 1 1 calc R
C24 C 0.6055(3) 0.5889(3) -0.16871(17) 0.0279(7) Uani 1 1 d .
H24 H 0.6666 0.5079 -0.1786 0.033 Uiso 1 1 calc R

loop_
_atom_site_aniso_label
_atom_site_aniso_U_11
_atom_site_aniso_U_22
_atom_site_aniso_U_33
_atom_site_aniso_U_23
_atom_site_aniso_U_13
_atom_site_aniso_U_12
P1 0.0238(4) 0.0236(4) 0.0211(4) 0.0047(3) 0.0019(3) 0.0029(3)
P2 0.0236(4) 0.0345(5) 0.0290(5) 0.0058(4) 0.0001(3) 0.0062(3)
Cl1 0.0452(5) 0.0434(5) 0.0441(5) 0.0223(4) 0.0071(4) 0.0150(4)
Cl2 0.0334(4) 0.0748(7) 0.0445(5) 0.0239(5) 0.0175(4) 0.0173(4)
N1 0.0215(11) 0.0252(14) 0.0210(13) 0.0080(11) 0.0035(10) 0.0038(10)
N2 0.0227(12) 0.0233(14) 0.0241(13) 0.0028(11) 0.0039(10) 0.0055(10)
C1 0.0268(15) 0.0223(17) 0.0233(16) 0.0057(13) 0.0081(12) 0.0097(12)
C2 0.0281(16) 0.040(2) 0.0237(17) 0.0113(15) 0.0027(13) 0.0031(14)
C3 0.0300(16) 0.043(2) 0.042(2) 0.0142(17) 0.0112(15) 0.0008(15)
C4 0.0405(18) 0.042(2) 0.037(2) 0.0202(16) 0.0143(15) 0.0101(16)
C5 0.0432(19) 0.047(2) 0.0245(18) 0.0117(16) -0.0019(15) 0.0070(16)
C6 0.0330(16) 0.037(2) 0.0247(17) 0.0120(15) 0.0019(13) -0.0032(14)
C7 0.0222(14) 0.0233(17) 0.0233(17) 0.0014(13) 0.0022(12) 0.0059(12)
C8 0.0397(17) 0.0300(19) 0.0274(18) 0.0082(15) 0.0051(14) 0.0053(14)
C9 0.051(2) 0.040(2) 0.0184(17) 0.0036(15) 0.0031(15) 0.0125(17)
C10 0.0404(19) 0.034(2) 0.036(2) -0.0052(16) -0.0086(15) 0.0023(16)
C11 0.0326(17) 0.032(2) 0.046(2) 0.0007(16) 0.0083(15) -0.0015(14)
C12 0.0366(17) 0.0283(18) 0.0286(18) 0.0052(14) 0.0078(14) 0.0074(14)
P3 0.0227(4) 0.0256(5) 0.0204(4) 0.0048(3) 0.0032(3) -0.0016(3)
P4 0.0246(4) 0.0435(6) 0.0250(4) 0.0076(4) 0.0007(3) -0.0078(4)
N3 0.0239(12) 0.0219(14) 0.0211(13) 0.0013(11) 0.0045(10) 0.0000(10)
N4 0.0227(12) 0.0276(15) 0.0217(13) 0.0091(11) 0.0020(10) -0.0026(10)
Cl3 0.0274(4) 0.0663(6) 0.0349(5) 0.0069(4) 0.0105(3) 0.0000(4)
Cl4 0.0520(5) 0.0366(5) 0.0777(7) -0.0085(5) 0.0208(5) -0.0160(4)
C13 0.0274(15) 0.0232(17) 0.0220(16) 0.0070(13) 0.0097(12) -0.0004(13)
C14 0.0287(16) 0.0332(19) 0.0267(17) 0.0051(15) 0.0018(13) 0.0001(13)
C15 0.0446(19) 0.033(2) 0.0270(18) -0.0019(15) 0.0028(15) -0.0049(15)
C16 0.052(2) 0.033(2) 0.037(2) -0.0028(16) 0.0200(16) -0.0003(16)
C17 0.0353(18) 0.046(2) 0.047(2) -0.0002(18) 0.0153(16) 0.0100(16)
C18 0.0282(16) 0.038(2) 0.0331(19) -0.0025(15) 0.0034(14) 0.0032(14)
C19 0.0229(14) 0.0285(18) 0.0247(17) 0.0109(14) 0.0041(12) -0.0036(13)
C20 0.0386(17) 0.0296(19) 0.0251(17) 0.0055(14) 0.0070(14) -0.0012(15)
C21 0.0366(17) 0.037(2) 0.044(2) 0.0157(17) 0.0082(15) 0.0109(15)
C22 0.0391(18) 0.044(2) 0.033(2) 0.0199(17) -0.0002(15) -0.0011(16)
C23 0.0335(17) 0.040(2) 0.0226(17) 0.0070(15) 0.0011(13) -0.0053(15)
C24 0.0274(15) 0.0302(18) 0.0269(17) 0.0090(14) 0.0067(13) -0.0016(13)

loop_
_atom_type_symbol
_atom_type_description
_atom_type_scat_dispersion_real
_atom_type_scat_dispersion_imag
_atom_type_scat_source
C C 0.0033 0.0016 'International Tables Vol C Tables 4.2.6.8 and 6.1.1.4'
H H 0.0000 0.0000 'International Tables Vol C Tables 4.2.6.8 and 6.1.1.4'
N N 0.0061 0.0033 'International Tables Vol C Tables 4.2.6.8 and 6.1.1.4'
P P 0.1023 0.0942 'International Tables Vol C Tables 4.2.6.8 and 6.1.1.4'
Cl Cl 0.1484 0.1585 'International Tables Vol C Tables 4.2.6.8 and 6.1.1.4'

loop_
_geom_angle_atom_site_label_1
_geom_angle_atom_site_label_2
_geom_angle_atom_site_label_3
_geom_angle
_geom_angle_site_symmetry_1
_geom_angle_site_symmetry_3
N1 P1 N1 79.75(12) 2_576 .
N1 P1 N2 103.13(11) 2_576 .
N1 P1 N2 101.11(11) . .
N1 P1 P1 39.88(7) 2_576 2_576
N1 P1 P1 39.88(8) . 2_576
N2 P1 P1 105.88(8) . 2_576
N2 P2 Cl2 101.76(9) . .
N2 P2 Cl1 102.27(9) . .
Cl2 P2 Cl1 97.53(5) . .
C1 N1 P1 130.00(17) . 2_576
C1 N1 P1 129.74(17) . .
P1 N1 P1 100.25(12) 2_576 .
C7 N2 P2 125.54(18) . .
C7 N2 P1 121.42(16) . .
P2 N2 P1 112.89(12) . .
C6 C1 C2 119.1(3) . .
C6 C1 N1 121.2(2) . .
C2 C1 N1 119.8(2) . .
C3 C2 C1 119.9(3) . .
C3 C2 H2 120.0 . .
C1 C2 H2 120.0 . .
C2 C3 C4 121.0(3) . .
C2 C3 H3 119.5 . .
C4 C3 H3 119.5 . .
C5 C4 C3 118.3(3) . .
C5 C4 H4 120.8 . .
C3 C4 H4 120.8 . .
C4 C5 C6 121.7(3) . .
C4 C5 H5 119.1 . .
C6 C5 H5 119.1 . .
C5 C6 C1 119.9(3) . .
C5 C6 H6 120.1 . .
C1 C6 H6 120.1 . .
C8 C7 C12 120.9(3) . .
C8 C7 N2 119.4(3) . .
C12 C7 N2 119.6(3) . .
C7 C8 C9 118.4(3) . .
C7 C8 H8 120.8 . .
C9 C8 H8 120.8 . .
C10 C9 C8 120.8(3) . .
C10 C9 H9 119.6 . .
C8 C9 H9 119.6 . .
C9 C10 C11 120.3(3) . .
C9 C10 H10 119.9 . .
C11 C10 H10 119.9 . .
C12 C11 C10 120.0(3) . .
C12 C11 H11 120.0 . .
C10 C11 H11 120.0 . .
C11 C12 C7 119.6(3) . .
C11 C12 H12 120.2 . .
C7 C12 H12 120.2 . .
N3 P3 N3 79.97(11) . 2_665
N3 P3 N4 102.80(11) . .
N3 P3 N4 101.39(11) 2_665 .
N3 P3 P3 40.04(7) . 2_665
N3 P3 P3 39.92(7) 2_665 2_665
N4 P3 P3 105.86(8) . 2_665
N4 P4 Cl4 102.03(9) . .
N4 P4 Cl3 102.37(9) . .
Cl4 P4 Cl3 97.26(5) . .
C13 N3 P3 129.72(17) . .
C13 N3 P3 130.00(18) . 2_665
P3 N3 P3 100.03(11) . 2_665
C19 N4 P4 125.57(18) . .
C19 N4 P3 120.93(16) . .
P4 N4 P3 113.30(12) . .
C18 C13 C14 119.0(3) . .
C18 C13 N3 120.4(2) . .
C14 C13 N3 120.5(2) . .
C15 C14 C13 120.0(3) . .
C15 C14 H14 120.0 . .
C13 C14 H14 120.0 . .
C14 C15 C16 120.7(3) . .
C14 C15 H15 119.6 . .
C16 C15 H15 119.6 . .
C17 C16 C15 119.8(3) . .
C17 C16 H16 120.1 . .
C15 C16 H16 120.1 . .
C16 C17 C18 120.3(3) . .
C16 C17 H17 119.8 . .
C18 C17 H17 119.8 . .
C17 C18 C13 120.1(3) . .
C17 C18 H18 120.0 . .
C13 C18 H18 120.0 . .
C24 C19 C20 120.4(3) . .
C24 C19 N4 119.6(3) . .
C20 C19 N4 119.9(2) . .
C21 C20 C19 119.5(3) . .
C21 C20 H20 120.3 . .
C19 C20 H20 120.3 . .
C20 C21 C22 120.2(3) . .
C20 C21 H21 119.9 . .
C22 C21 H21 119.9 . .
C23 C22 C21 119.8(3) . .
C23 C22 H22 120.1 . .
C21 C22 H22 120.1 . .
C22 C23 C24 120.3(3) . .
C22 C23 H23 119.8 . .
C24 C23 H23 119.8 . .
C23 C24 C19 119.7(3) . .
C23 C24 H24 120.1 . .
C19 C24 H24 120.1 . .

loop_
_geom_bond_atom_site_label_1
_geom_bond_atom_site_label_2
_geom_bond_distance
_geom_bond_site_symmetry_2
P1 N1 1.710(2) 2_576
P1 N1 1.711(2) .
P1 N2 1.734(2) .
P1 P1 2.6254(13) 2_576
P2 N2 1.680(2) .
P2 Cl2 2.0577(12) .
P2 Cl1 2.0627(12) .
N1 C1 1.409(3) .
N1 P1 1.710(2) 2_576
N2 C7 1.450(3) .
C1 C6 1.382(4) .
C1 C2 1.396(4) .
C2 C3 1.381(4) .
C2 H2 0.9500 .
C3 C4 1.382(4) .
C3 H3 0.9500 .
C4 C5 1.376(4) .
C4 H4 0.9500 .
C5 C6 1.377(4) .
C5 H5 0.9500 .
C6 H6 0.9500 .
C7 C8 1.381(4) .
C7 C12 1.391(4) .
C8 C9 1.397(4) .
C8 H8 0.9500 .
C9 C10 1.371(4) .
C9 H9 0.9500 .
C10 C11 1.380(4) .
C10 H10 0.9500 .
C11 C12 1.379(4) .
C11 H11 0.9500 .
C12 H12 0.9500 .
P3 N3 1.712(2) .
P3 N3 1.716(2) 2_665
P3 N4 1.733(2) .
P3 P3 2.6262(13) 2_665
P4 N4 1.672(2) .
P4 Cl4 2.0577(13) .
P4 Cl3 2.0599(12) .
N3 C13 1.408(3) .
N3 P3 1.716(2) 2_665
N4 C19 1.453(3) .
C13 C18 1.386(4) .
C13 C14 1.394(3) .
C14 C15 1.373(4) .
C14 H14 0.9500 .
C15 C16 1.376(4) .
C15 H15 0.9500 .
C16 C17 1.371(4) .
C16 H16 0.9500 .
C17 C18 1.386(4) .
C17 H17 0.9500 .
C18 H18 0.9500 .
C19 C24 1.379(4) .
C19 C20 1.383(4) .
C20 C21 1.380(4) .
C20 H20 0.9500 .
C21 C22 1.384(4) .
C21 H21 0.9500 .
C22 C23 1.377(4) .
C22 H22 0.9500 .
C23 C24 1.378(4) .
C23 H23 0.9500 .
C24 H24 0.9500 .

loop_
_geom_torsion_atom_site_label_1
_geom_torsion_atom_site_label_2
_geom_torsion_atom_site_label_3
_geom_torsion_atom_site_label_4
_geom_torsion
_geom_torsion_site_symmetry_1
_geom_torsion_site_symmetry_4
N1 P1 N1 C1 -178.7(3) 2_576 .
N2 P1 N1 C1 -77.1(2) . .
P1 P1 N1 C1 -178.7(3) 2_576 .
N1 P1 N1 P1 0.0 2_576 2_576
N2 P1 N1 P1 101.52(12) . 2_576
Cl2 P2 N2 C7 46.7(2) . .
Cl1 P2 N2 C7 -53.8(2) . .
Cl2 P2 N2 P1 -137.62(11) . .
Cl1 P2 N2 P1 121.88(12) . .
N1 P1 N2 C7 45.5(2) 2_576 .
N1 P1 N2 C7 -36.4(2) . .
P1 P1 N2 C7 4.3(2) 2_576 .
N1 P1 N2 P2 -130.36(13) 2_576 .
N1 P1 N2 P2 147.71(13) . .
P1 P1 N2 P2 -171.52(10) 2_576 .
P1 N1 C1 C6 -25.9(4) 2_576 .
P1 N1 C1 C6 152.4(2) . .
P1 N1 C1 C2 154.2(2) 2_576 .
P1 N1 C1 C2 -27.5(4) . .
C6 C1 C2 C3 -1.6(4) . .
N1 C1 C2 C3 178.3(3) . .
C1 C2 C3 C4 1.5(5) . .
C2 C3 C4 C5 -0.3(5) . .
C3 C4 C5 C6 -0.7(5) . .
C4 C5 C6 C1 0.5(5) . .
C2 C1 C6 C5 0.6(4) . .
N1 C1 C6 C5 -179.3(3) . .
P2 N2 C7 C8 -89.6(3) . .
P1 N2 C7 C8 95.1(3) . .
P2 N2 C7 C12 94.4(3) . .
P1 N2 C7 C12 -80.9(3) . .
C12 C7 C8 C9 0.2(4) . .
N2 C7 C8 C9 -175.9(2) . .
C7 C8 C9 C10 0.2(4) . .
C8 C9 C10 C11 -0.3(5) . .
C9 C10 C11 C12 0.0(5) . .
C10 C11 C12 C7 0.4(4) . .
C8 C7 C12 C11 -0.5(4) . .
N2 C7 C12 C11 175.5(2) . .
N3 P3 N3 C13 174.6(3) 2_665 .
N4 P3 N3 C13 -85.8(3) . .
P3 P3 N3 C13 174.6(3) 2_665 .
N3 P3 N3 P3 0.0 2_665 2_665
N4 P3 N3 P3 99.52(12) . 2_665
Cl4 P4 N4 C19 48.3(2) . .
Cl3 P4 N4 C19 -52.0(2) . .
Cl4 P4 N4 P3 -126.60(11) . .
Cl3 P4 N4 P3 133.08(11) . .
N3 P3 N4 C19 -46.1(2) . .
N3 P3 N4 C19 36.1(2) 2_665 .
P3 P3 N4 C19 -4.8(2) 2_665 .
N3 P3 N4 P4 129.06(13) . .
N3 P3 N4 P4 -148.79(13) 2_665 .
P3 P3 N4 P4 170.33(10) 2_665 .
P3 N3 C13 C18 162.2(2) . .
P3 N3 C13 C18 -24.7(4) 2_665 .
P3 N3 C13 C14 -17.4(4) . .
P3 N3 C13 C14 155.7(2) 2_665 .
C18 C13 C14 C15 1.3(4) . .
N3 C13 C14 C15 -179.1(3) . .
C13 C14 C15 C16 0.7(5) . .
C14 C15 C16 C17 -1.7(5) . .
C15 C16 C17 C18 0.8(5) . .
C16 C17 C18 C13 1.2(5) . .
C14 C13 C18 C17 -2.2(5) . .
N3 C13 C18 C17 178.2(3) . .
P4 N4 C19 C24 92.7(3) . .
P3 N4 C19 C24 -92.8(3) . .
P4 N4 C19 C20 -91.0(3) . .
P3 N4 C19 C20 83.6(3) . .
C24 C19 C20 C21 -0.8(4) . .
N4 C19 C20 C21 -177.0(2) . .
C19 C20 C21 C22 0.4(4) . .
C20 C21 C22 C23 0.3(5) . .
C21 C22 C23 C24 -0.5(5) . .
C22 C23 C24 C19 0.0(4) . .
C20 C19 C24 C23 0.6(4) . .
N4 C19 C24 C23 176.9(2) . .
